data_4070097
loop_
_publ_author_name
'M\'enard, Gabriel'
'Jong, Howard'
'Fryzuk, Michael D.'

_publ_section_title
;
 Synthesis and Characterization of a New Thiophene-Bridged
 Diamidophosphine [NPN] Donor Set and Its Coordination Chemistry with
 Zirconium(IV): Unexpected Deprotonation&#x2212;Lithiation Sequence with a
 Mesitylaminothiophene Precursor
;
_journal_issue 17
_journal_name_full Organometallics
_journal_page_first 5253
_journal_paper_doi 10.1021/om900612n
_journal_volume 28
_journal_year 2009
_chemical_formula_moiety 'C32 H31 I2 N2 P S2 Zr'
_chemical_formula_sum 'C32 H31 I2 N2 P S2 Zr'
_chemical_formula_weight 883.70
_chemical_name_systematic
;
 ?
;
_space_group_IT_number 14
_symmetry_cell_setting monoclinic
_symmetry_space_group_name_Hall '-P 2ybc'
_symmetry_space_group_name_H-M 'P 1 21/c 1'
_atom_sites_solution_hydrogens geom
_atom_sites_solution_primary direct
_atom_sites_solution_secondary difmap
_audit_creation_method SHELXL-97
_cell_angle_alpha 90.000(5)
_cell_angle_beta 98.305(5)
_cell_angle_gamma 90.000(5)
_cell_formula_units_Z 4
_cell_length_a 9.425(5)
_cell_length_b 19.464(5)
_cell_length_c 18.223(5)
_cell_measurement_reflns_used 3267
_cell_measurement_temperature 173(2)
_cell_measurement_theta_max 25.7794
_cell_measurement_theta_min 2.3781
_cell_volume 3308(2)
_computing_structure_refinement 'SHELXL-97 (Sheldrick, 1997)'
_diffrn_ambient_temperature 173(2)
_diffrn_measured_fraction_theta_full 0.979
_diffrn_measured_fraction_theta_max 0.979
_diffrn_measurement_device_type 'Bruker X8 Apex 2'
_diffrn_measurement_method 'area detector'
_diffrn_radiation_monochromator graphite
_diffrn_radiation_source 'fine-focus sealed tube'
_diffrn_radiation_type MoK\a
_diffrn_radiation_wavelength 0.71069
_diffrn_reflns_av_R_equivalents 0.1001
_diffrn_reflns_av_sigmaI/netI 0.1023
_diffrn_reflns_limit_h_max 12
_diffrn_reflns_limit_h_min -12
_diffrn_reflns_limit_k_max 25
_diffrn_reflns_limit_k_min -25
_diffrn_reflns_limit_l_max 23
_diffrn_reflns_limit_l_min -23
_diffrn_reflns_number 31906
_diffrn_reflns_theta_full 27.84
_diffrn_reflns_theta_max 27.84
_diffrn_reflns_theta_min 2.09
_exptl_absorpt_coefficient_mu 2.398
_exptl_absorpt_correction_T_max 0.8254
_exptl_absorpt_correction_T_min 0.4884
_exptl_absorpt_correction_type multi-scan
_exptl_crystal_colour Yellow
_exptl_crystal_density_diffrn 1.774
_exptl_crystal_density_method 'not measured'
_exptl_crystal_description Prism
_exptl_crystal_F_000 1720
_exptl_crystal_size_max 0.31
_exptl_crystal_size_mid 0.24
_exptl_crystal_size_min 0.08
_refine_diff_density_max 0.665
_refine_diff_density_min -0.673
_refine_diff_density_rms 0.141
_refine_ls_extinction_method none
_refine_ls_goodness_of_fit_ref 0.955
_refine_ls_hydrogen_treatment constr
_refine_ls_matrix_type full
_refine_ls_number_parameters 367
_refine_ls_number_reflns 7697
_refine_ls_number_restraints 0
_refine_ls_restrained_S_all 0.955
_refine_ls_R_factor_all 0.1121
_refine_ls_R_factor_gt 0.0440
_refine_ls_shift/su_max 0.001
_refine_ls_shift/su_mean 0.000
_refine_ls_structure_factor_coef Fsqd
_refine_ls_weighting_details 'calc w=1/[\s^2^(Fo^2^)+(0.0282P)^2^+0.0000P] where P=(Fo^2^+2Fc^2^)/3'
_refine_ls_weighting_scheme calc
_refine_ls_wR_factor_gt 0.0689
_refine_ls_wR_factor_ref 0.0861
_reflns_number_gt 4430
_reflns_number_total 7697
_reflns_threshold_expression >2sigma(I)
_cod_data_source_file om900612n_si_006.cif
_cod_data_source_block mf716
_cod_depositor_comments
;
The following automatic conversions were performed:

'_symmetry_cell_setting' value 'Monoclinic' changed to 'monoclinic'
according to /home/saulius/struct/CIF-dictionaries/cif_core.dic
dictionary named 'cif_core.dic' version 2.4.2 from
2011-04-26.

'_refine_ls_hydrogen_treatment' value 'CONSTR' changed
to 'constr' according to
/home/saulius/struct/CIF-dictionaries/cif_core.dic dictionary named
'cif_core.dic' version 2.4.2 from 2011-04-26.

Automatic conversion script
Id: cif_fix_values 1715 2011-07-08 13:25:40Z adriana 
;
_cod_original_sg_symbol_H-M P2(1)/c
_cod_database_code 4070097

loop_
_symmetry_equiv_pos_as_xyz
'x, y, z'
'-x, y+1/2, -z+1/2'
'-x, -y, -z'
'x, -y-1/2, z-1/2'

loop_
_atom_site_label
_atom_site_type_symbol
_atom_site_fract_x
_atom_site_fract_y
_atom_site_fract_z
_atom_site_U_iso_or_equiv
_atom_site_adp_type
_atom_site_occupancy
_atom_site_symmetry_multiplicity
_atom_site_calc_flag
_atom_site_refinement_flags
C01 C 0.9121(6) 0.2403(3) 0.7263(3) 0.0260(13) Uani 1 1 d .
C02 C 0.8457(5) 0.2251(3) 0.7869(3) 0.0212(12) Uani 1 1 d .
C03 C 0.7767(6) 0.2828(3) 0.8128(3) 0.0294(14) Uani 1 1 d .
H03 H 0.7260 0.2815 0.8542 0.035 Uiso 1 1 calc R
C04 C 0.7903(6) 0.3397(3) 0.7725(3) 0.0351(15) Uani 1 1 d .
H04 H 0.7511 0.3831 0.7826 0.042 Uiso 1 1 calc R
C05 C 0.8520(5) 0.1453(3) 0.6059(3) 0.0243(13) Uani 1 1 d .
C06 C 0.7816(5) 0.0830(3) 0.6077(3) 0.0238(13) Uani 1 1 d .
C07 C 0.6821(6) 0.0715(3) 0.5431(3) 0.0323(14) Uani 1 1 d .
H07 H 0.6250 0.0313 0.5347 0.039 Uiso 1 1 calc R
C08 C 0.6773(6) 0.1247(3) 0.4945(3) 0.0407(16) Uani 1 1 d .
H08 H 0.6162 0.1256 0.4482 0.049 Uiso 1 1 calc R
C09 C 1.1428(5) 0.1939(3) 0.6479(3) 0.0250(13) Uani 1 1 d .
C10 C 1.1967(6) 0.1512(3) 0.5976(3) 0.0404(16) Uani 1 1 d .
H10 H 1.1435 0.1120 0.5788 0.048 Uiso 1 1 calc R
C11 C 1.3269(7) 0.1653(4) 0.5748(4) 0.0497(19) Uani 1 1 d .
H11 H 1.3643 0.1349 0.5415 0.060 Uiso 1 1 calc R
C12 C 1.4024(6) 0.2229(4) 0.5998(4) 0.0480(19) Uani 1 1 d .
H12 H 1.4909 0.2328 0.5829 0.058 Uiso 1 1 calc R
C13 C 1.3513(6) 0.2662(3) 0.6491(4) 0.0428(17) Uani 1 1 d .
H13 H 1.4045 0.3057 0.6670 0.051 Uiso 1 1 calc R
C14 C 1.2190(6) 0.2515(3) 0.6729(3) 0.0330(15) Uani 1 1 d .
H14 H 1.1821 0.2817 0.7065 0.040 Uiso 1 1 calc R
C15 C 0.7704(6) 0.1440(2) 0.8753(3) 0.0226(12) Uani 1 1 d .
C16 C 0.8428(6) 0.1355(3) 0.9478(3) 0.0287(13) Uani 1 1 d .
C17 C 0.7644(6) 0.1157(3) 1.0020(3) 0.0319(14) Uani 1 1 d .
H17 H 0.8129 0.1088 1.0509 0.038 Uiso 1 1 calc R
C18 C 0.6187(6) 0.1055(3) 0.9886(3) 0.0327(15) Uani 1 1 d .
C19 C 0.5481(6) 0.1164(3) 0.9177(3) 0.0320(15) Uani 1 1 d .
H19 H 0.4471 0.1105 0.9083 0.038 Uiso 1 1 calc R
C20 C 0.6206(5) 0.1358(3) 0.8594(3) 0.0255(13) Uani 1 1 d .
C21 C 0.5424(6) 0.1479(3) 0.7835(3) 0.0357(15) Uani 1 1 d .
H21A H 0.4490 0.1249 0.7784 0.054 Uiso 1 1 calc R
H21B H 0.5985 0.1293 0.7468 0.054 Uiso 1 1 calc R
H21C H 0.5283 0.1973 0.7754 0.054 Uiso 1 1 calc R
C22 C 1.0018(6) 0.1481(3) 0.9652(3) 0.0447(17) Uani 1 1 d .
H22A H 1.0255 0.1634 1.0168 0.067 Uiso 1 1 calc R
H22B H 1.0299 0.1836 0.9320 0.067 Uiso 1 1 calc R
H22C H 1.0536 0.1055 0.9583 0.067 Uiso 1 1 calc R
C23 C 0.5377(7) 0.0854(3) 1.0510(3) 0.0499(19) Uani 1 1 d .
H23A H 0.4346 0.0915 1.0350 0.075 Uiso 1 1 calc R
H23B H 0.5684 0.1145 1.0943 0.075 Uiso 1 1 calc R
H23C H 0.5575 0.0372 1.0641 0.075 Uiso 1 1 calc R
C24 C 0.7774(5) -0.0334(3) 0.6526(3) 0.0241(12) Uani 1 1 d .
C25 C 0.6487(6) -0.0627(3) 0.6666(3) 0.0304(14) Uani 1 1 d .
C26 C 0.6308(6) -0.1324(3) 0.6560(3) 0.0327(14) Uani 1 1 d .
H26 H 0.5458 -0.1533 0.6678 0.039 Uiso 1 1 calc R
C27 C 0.7310(6) -0.1734(3) 0.6288(3) 0.0306(14) Uani 1 1 d .
C28 C 0.8540(6) -0.1424(3) 0.6118(3) 0.0322(14) Uani 1 1 d .
H28 H 0.9230 -0.1695 0.5919 0.039 Uiso 1 1 calc R
C29 C 0.8796(6) -0.0733(3) 0.6229(3) 0.0290(14) Uani 1 1 d .
C30 C 1.0136(5) -0.0402(3) 0.6007(3) 0.0333(14) Uani 1 1 d .
H30A H 0.9858 -0.0022 0.5664 0.050 Uiso 1 1 calc R
H30B H 1.0671 -0.0745 0.5763 0.050 Uiso 1 1 calc R
H30C H 1.0741 -0.0227 0.6450 0.050 Uiso 1 1 calc R
C31 C 0.5302(5) -0.0201(3) 0.6910(4) 0.0440(18) Uani 1 1 d .
H31A H 0.5489 -0.0135 0.7448 0.066 Uiso 1 1 calc R
H31B H 0.4384 -0.0438 0.6777 0.066 Uiso 1 1 calc R
H31C H 0.5265 0.0248 0.6663 0.066 Uiso 1 1 calc R
C32 C 0.7053(7) -0.2496(3) 0.6168(4) 0.0514(19) Uani 1 1 d .
H32A H 0.7194 -0.2619 0.5662 0.077 Uiso 1 1 calc R
H32B H 0.6069 -0.2609 0.6241 0.077 Uiso 1 1 calc R
H32C H 0.7729 -0.2755 0.6523 0.077 Uiso 1 1 calc R
N01 N 0.8489(4) 0.1582(2) 0.8152(2) 0.0224(10) Uani 1 1 d .
N02 N 0.8081(4) 0.0386(2) 0.6686(3) 0.0260(11) Uani 1 1 d .
P01 P 0.98000(15) 0.16920(7) 0.68244(8) 0.0244(3) Uani 1 1 d .
S01 S 0.88565(17) 0.32536(8) 0.70162(9) 0.0367(4) Uani 1 1 d .
S02 S 0.79229(17) 0.18944(8) 0.52520(9) 0.0378(4) Uani 1 1 d .
Zr01 Zr 0.90031(5) 0.06382(3) 0.77589(3) 0.02224(13) Uani 1 1 d .
I01 I 0.81676(4) -0.042806(19) 0.86182(2) 0.03815(12) Uani 1 1 d .
I02 I 1.19069(4) 0.03274(2) 0.80132(2) 0.03758(12) Uani 1 1 d .

loop_
_atom_site_aniso_label
_atom_site_aniso_U_11
_atom_site_aniso_U_22
_atom_site_aniso_U_33
_atom_site_aniso_U_23
_atom_site_aniso_U_13
_atom_site_aniso_U_12
C01 0.035(3) 0.021(3) 0.024(3) -0.002(3) 0.009(3) 0.001(3)
C02 0.029(3) 0.020(3) 0.013(3) 0.000(2) 0.001(2) 0.001(2)
C03 0.035(3) 0.022(3) 0.032(4) -0.001(3) 0.011(3) 0.003(3)
C04 0.038(3) 0.023(3) 0.045(4) -0.005(3) 0.008(3) 0.005(3)
C05 0.027(3) 0.022(3) 0.026(3) -0.004(3) 0.008(3) 0.003(2)
C06 0.023(3) 0.022(3) 0.027(3) -0.003(3) 0.002(3) 0.004(2)
C07 0.032(3) 0.032(3) 0.032(4) 0.002(3) -0.003(3) -0.006(3)
C08 0.033(3) 0.049(4) 0.038(4) -0.001(3) -0.002(3) 0.001(3)
C09 0.030(3) 0.024(3) 0.021(3) 0.009(3) 0.005(3) 0.003(3)
C10 0.037(4) 0.045(4) 0.041(4) -0.003(3) 0.012(3) -0.001(3)
C11 0.041(4) 0.069(5) 0.041(5) -0.007(4) 0.013(3) 0.003(4)
C12 0.034(4) 0.070(5) 0.044(5) 0.011(4) 0.016(3) 0.003(4)
C13 0.036(4) 0.046(4) 0.047(5) 0.007(3) 0.007(3) -0.012(3)
C14 0.033(3) 0.039(4) 0.029(4) 0.008(3) 0.011(3) -0.002(3)
C15 0.042(3) 0.005(2) 0.022(3) 0.000(2) 0.010(3) 0.003(2)
C16 0.040(3) 0.021(3) 0.025(3) -0.001(3) 0.004(3) 0.002(3)
C17 0.044(4) 0.034(4) 0.018(3) 0.008(3) 0.005(3) 0.001(3)
C18 0.049(4) 0.020(3) 0.033(4) 0.005(3) 0.020(3) 0.005(3)
C19 0.029(3) 0.024(3) 0.046(4) -0.001(3) 0.016(3) 0.002(3)
C20 0.031(3) 0.013(3) 0.033(4) 0.003(3) 0.008(3) 0.005(2)
C21 0.031(3) 0.033(4) 0.041(4) -0.001(3) -0.001(3) 0.005(3)
C22 0.045(4) 0.059(5) 0.027(4) 0.002(3) -0.002(3) -0.007(3)
C23 0.067(5) 0.043(4) 0.047(5) 0.009(3) 0.035(4) 0.009(4)
C24 0.024(3) 0.018(3) 0.029(3) 0.000(3) 0.000(2) -0.003(2)
C25 0.028(3) 0.027(3) 0.034(4) -0.003(3) -0.002(3) -0.001(3)
C26 0.027(3) 0.037(4) 0.034(4) 0.001(3) 0.004(3) -0.012(3)
C27 0.040(3) 0.026(3) 0.025(3) -0.003(3) 0.000(3) -0.009(3)
C28 0.037(3) 0.028(3) 0.032(4) -0.008(3) 0.008(3) -0.003(3)
C29 0.031(3) 0.030(3) 0.026(3) 0.005(3) 0.004(3) -0.005(3)
C30 0.034(3) 0.030(3) 0.039(4) -0.008(3) 0.014(3) -0.004(3)
C31 0.026(3) 0.039(4) 0.068(5) -0.003(4) 0.009(3) -0.009(3)
C32 0.066(5) 0.027(4) 0.064(5) -0.009(3) 0.020(4) -0.011(3)
N01 0.029(2) 0.022(2) 0.019(3) 0.002(2) 0.011(2) 0.004(2)
N02 0.026(2) 0.018(2) 0.036(3) 0.002(2) 0.010(2) -0.001(2)
P01 0.0307(8) 0.0202(8) 0.0241(9) 0.0025(7) 0.0096(7) -0.0016(6)
S01 0.0523(10) 0.0224(8) 0.0371(10) 0.0062(7) 0.0121(8) 0.0023(7)
S02 0.0469(10) 0.0346(9) 0.0312(9) 0.0093(8) 0.0029(8) 0.0032(8)
Zr01 0.0248(3) 0.0176(3) 0.0252(3) 0.0036(2) 0.0064(2) 0.0004(2)
I01 0.0530(3) 0.0234(2) 0.0423(3) 0.0093(2) 0.0210(2) -0.00019(19)
I02 0.0268(2) 0.0353(2) 0.0496(3) -0.0008(2) 0.00182(18) 0.00273(18)

loop_
_atom_type_symbol
_atom_type_description
_atom_type_scat_dispersion_real
_atom_type_scat_dispersion_imag
_atom_type_scat_source
C C 0.0033 0.0016 'International Tables Vol C Tables 4.2.6.8 and 6.1.1.4'
H H 0.0000 0.0000 'International Tables Vol C Tables 4.2.6.8 and 6.1.1.4'
N N 0.0061 0.0033 'International Tables Vol C Tables 4.2.6.8 and 6.1.1.4'
P P 0.1023 0.0942 'International Tables Vol C Tables 4.2.6.8 and 6.1.1.4'
S S 0.1246 0.1234 'International Tables Vol C Tables 4.2.6.8 and 6.1.1.4'
Zr Zr -2.9673 0.5597 'International Tables Vol C Tables 4.2.6.8 and 6.1.1.4'
I I -0.4742 1.8119 'International Tables Vol C Tables 4.2.6.8 and 6.1.1.4'

loop_
_geom_angle_atom_site_label_1
_geom_angle_atom_site_label_2
_geom_angle_atom_site_label_3
_geom_angle
C02 C01 S01 110.4(4)
C02 C01 P01 115.6(4)
S01 C01 P01 133.1(3)
C01 C02 N01 120.4(5)
C01 C02 C03 112.5(5)
N01 C02 C03 127.1(5)
C04 C03 C02 112.8(5)
C04 C03 H03 123.6
C02 C03 H03 123.6
C03 C04 S01 112.5(4)
C03 C04 H04 123.8
S01 C04 H04 123.8
C06 C05 S02 110.9(4)
C06 C05 P01 119.1(4)
S02 C05 P01 130.0(3)
C05 C06 N02 121.8(5)
C05 C06 C07 112.5(5)
N02 C06 C07 125.7(5)
C08 C07 C06 112.2(5)
C08 C07 H07 123.9
C06 C07 H07 123.9
C07 C08 S02 112.9(5)
C07 C08 H08 123.5
S02 C08 H08 123.5
C14 C09 C10 119.0(5)
C14 C09 P01 122.0(4)
C10 C09 P01 118.8(4)
C11 C10 C09 120.5(6)
C11 C10 H10 119.7
C09 C10 H10 119.7
C12 C11 C10 120.2(6)
C12 C11 H11 119.9
C10 C11 H11 119.9
C13 C12 C11 120.5(6)
C13 C12 H12 119.8
C11 C12 H12 119.8
C12 C13 C14 119.3(6)
C12 C13 H13 120.4
C14 C13 H13 120.4
C09 C14 C13 120.4(6)
C09 C14 H14 119.8
C13 C14 H14 119.8
C16 C15 C20 121.0(5)
C16 C15 N01 120.4(5)
C20 C15 N01 118.5(5)
C16 C15 Zr01 110.1(3)
C20 C15 Zr01 108.9(3)
N01 C15 Zr01 44.9(2)
C17 C16 C15 118.1(5)
C17 C16 C22 121.1(5)
C15 C16 C22 120.8(5)
C16 C17 C18 122.8(6)
C16 C17 H17 118.6
C18 C17 H17 118.6
C17 C18 C19 118.5(5)
C17 C18 C23 120.4(6)
C19 C18 C23 121.1(6)
C18 C19 C20 122.1(5)
C18 C19 H19 119.0
C20 C19 H19 119.0
C19 C20 C15 117.4(5)
C19 C20 C21 121.2(5)
C15 C20 C21 121.3(5)
C20 C21 H21A 109.5
C20 C21 H21B 109.5
H21A C21 H21B 109.5
C20 C21 H21C 109.5
H21A C21 H21C 109.5
H21B C21 H21C 109.5
C16 C22 H22A 109.5
C16 C22 H22B 109.5
H22A C22 H22B 109.5
C16 C22 H22C 109.5
H22A C22 H22C 109.5
H22B C22 H22C 109.5
C18 C23 H23A 109.5
C18 C23 H23B 109.5
H23A C23 H23B 109.5
C18 C23 H23C 109.5
H23A C23 H23C 109.5
H23B C23 H23C 109.5
C25 C24 C29 120.5(5)
C25 C24 N02 120.7(5)
C29 C24 N02 118.8(4)
C26 C25 C24 117.9(5)
C26 C25 C31 120.1(5)
C24 C25 C31 121.9(5)
C25 C26 C27 122.9(5)
C25 C26 H26 118.6
C27 C26 H26 118.6
C28 C27 C26 117.8(5)
C28 C27 C32 121.2(5)
C26 C27 C32 120.9(5)
C29 C28 C27 122.0(5)
C29 C28 H28 119.0
C27 C28 H28 119.0
C28 C29 C24 118.7(5)
C28 C29 C30 120.5(5)
C24 C29 C30 120.7(5)
C29 C30 H30A 109.5
C29 C30 H30B 109.5
H30A C30 H30B 109.5
C29 C30 H30C 109.5
H30A C30 H30C 109.5
H30B C30 H30C 109.5
C25 C31 H31A 109.5
C25 C31 H31B 109.5
H31A C31 H31B 109.5
C25 C31 H31C 109.5
H31A C31 H31C 109.5
H31B C31 H31C 109.5
C27 C32 H32A 109.5
C27 C32 H32B 109.5
H32A C32 H32B 109.5
C27 C32 H32C 109.5
H32A C32 H32C 109.5
H32B C32 H32C 109.5
C02 N01 C15 118.3(4)
C02 N01 Zr01 134.2(3)
C15 N01 Zr01 105.5(3)
C06 N02 C24 115.4(4)
C06 N02 Zr01 127.0(3)
C24 N02 Zr01 117.4(3)
C01 P01 C05 108.2(2)
C01 P01 C09 109.4(3)
C05 P01 C09 108.2(3)
C01 P01 Zr01 98.65(18)
C05 P01 Zr01 94.23(18)
C09 P01 Zr01 135.55(17)
C04 S01 C01 91.8(3)
C08 S02 C05 91.5(3)
N01 Zr01 N02 116.80(17)
N01 Zr01 I02 114.40(12)
N02 Zr01 I02 111.94(11)
N01 Zr01 I01 111.73(11)
N02 Zr01 I01 103.86(12)
I02 Zr01 I01 95.51(3)
N01 Zr01 C15 29.53(14)
N02 Zr01 C15 125.18(16)
I02 Zr01 C15 121.72(12)
I01 Zr01 C15 82.28(10)
N01 Zr01 P01 70.08(12)
N02 Zr01 P01 73.56(12)
I02 Zr01 P01 85.27(4)
I01 Zr01 P01 177.40(4)
C15 Zr01 P01 99.43(11)

loop_
_geom_bond_atom_site_label_1
_geom_bond_atom_site_label_2
_geom_bond_distance
C01 C02 1.378(7)
C01 S01 1.725(5)
C01 P01 1.763(5)
C02 N01 1.400(6)
C02 C03 1.412(7)
C03 C04 1.345(7)
C03 H03 0.9500
C04 S01 1.700(6)
C04 H04 0.9500
C05 C06 1.385(7)
C05 S02 1.726(6)
C05 P01 1.769(6)
C06 N02 1.401(7)
C06 C07 1.412(7)
C07 C08 1.359(8)
C07 H07 0.9500
C08 S02 1.703(6)
C08 H08 0.9500
C09 C14 1.375(7)
C09 C10 1.385(7)
C09 P01 1.806(5)
C10 C11 1.379(7)
C10 H10 0.9500
C11 C12 1.370(9)
C11 H11 0.9500
C12 C13 1.369(8)
C12 H12 0.9500
C13 C14 1.407(7)
C13 H13 0.9500
C14 H14 0.9500
C15 C16 1.406(7)
C15 C20 1.408(7)
C15 N01 1.434(6)
C15 Zr01 2.803(5)
C16 C17 1.371(7)
C16 C22 1.507(7)
C17 C18 1.374(8)
C17 H17 0.9500
C18 C19 1.382(8)
C18 C23 1.509(7)
C19 C20 1.395(7)
C19 H19 0.9500
C20 C21 1.489(7)
C21 H21A 0.9800
C21 H21B 0.9800
C21 H21C 0.9800
C22 H22A 0.9800
C22 H22B 0.9800
C22 H22C 0.9800
C23 H23A 0.9800
C23 H23B 0.9800
C23 H23C 0.9800
C24 C25 1.396(7)
C24 C29 1.405(7)
C24 N02 1.453(6)
C25 C26 1.379(7)
C25 C31 1.508(7)
C26 C27 1.382(7)
C26 H26 0.9500
C27 C28 1.381(7)
C27 C32 1.514(7)
C28 C29 1.375(7)
C28 H28 0.9500
C29 C30 1.524(7)
C30 H30A 0.9800
C30 H30B 0.9800
C30 H30C 0.9800
C31 H31A 0.9800
C31 H31B 0.9800
C31 H31C 0.9800
C32 H32A 0.9800
C32 H32B 0.9800
C32 H32C 0.9800
N01 Zr01 2.054(4)
N02 Zr01 2.081(5)
P01 Zr01 2.8357(16)
Zr01 I02 2.7757(15)
Zr01 I01 2.7812(8)

loop_
_geom_torsion_atom_site_label_1
_geom_torsion_atom_site_label_2
_geom_torsion_atom_site_label_3
_geom_torsion_atom_site_label_4
_geom_torsion
S01 C01 C02 N01 177.8(4)
P01 C01 C02 N01 7.0(7)
S01 C01 C02 C03 -0.8(6)
P01 C01 C02 C03 -171.7(4)
C01 C02 C03 C04 0.2(7)
N01 C02 C03 C04 -178.3(5)
C02 C03 C04 S01 0.5(7)
S02 C05 C06 N02 -178.0(4)
P01 C05 C06 N02 0.5(7)
S02 C05 C06 C07 0.9(6)
P01 C05 C06 C07 179.5(4)
C05 C06 C07 C08 -0.7(7)
N02 C06 C07 C08 178.3(5)
C06 C07 C08 S02 0.1(7)
C14 C09 C10 C11 1.9(9)
P01 C09 C10 C11 -174.5(5)
C09 C10 C11 C12 -2.0(10)
C10 C11 C12 C13 1.5(10)
C11 C12 C13 C14 -1.0(10)
C10 C09 C14 C13 -1.4(9)
P01 C09 C14 C13 174.9(4)
C12 C13 C14 C09 1.0(9)
C20 C15 C16 C17 3.2(8)
N01 C15 C16 C17 -174.0(5)
Zr01 C15 C16 C17 -125.3(5)
C20 C15 C16 C22 -176.6(5)
N01 C15 C16 C22 6.2(8)
Zr01 C15 C16 C22 54.9(6)
C15 C16 C17 C18 -1.5(8)
C22 C16 C17 C18 178.3(6)
C16 C17 C18 C19 -0.8(9)
C16 C17 C18 C23 -178.5(5)
C17 C18 C19 C20 1.5(8)
C23 C18 C19 C20 179.2(5)
C18 C19 C20 C15 0.1(8)
C18 C19 C20 C21 -179.5(5)
C16 C15 C20 C19 -2.5(7)
N01 C15 C20 C19 174.8(4)
Zr01 C15 C20 C19 126.6(4)
C16 C15 C20 C21 177.1(5)
N01 C15 C20 C21 -5.6(7)
Zr01 C15 C20 C21 -53.9(6)
C29 C24 C25 C26 5.1(8)
N02 C24 C25 C26 -174.8(5)
C29 C24 C25 C31 -173.6(6)
N02 C24 C25 C31 6.4(8)
C24 C25 C26 C27 -3.3(9)
C31 C25 C26 C27 175.4(6)
C25 C26 C27 C28 0.0(9)
C25 C26 C27 C32 -178.9(6)
C26 C27 C28 C29 1.6(9)
C32 C27 C28 C29 -179.5(6)
C27 C28 C29 C24 0.2(9)
C27 C28 C29 C30 -177.5(5)
C25 C24 C29 C28 -3.7(8)
N02 C24 C29 C28 176.3(5)
C25 C24 C29 C30 174.1(5)
N02 C24 C29 C30 -5.9(8)
C01 C02 N01 C15 -175.9(5)
C03 C02 N01 C15 2.5(8)
C01 C02 N01 Zr01 -14.5(8)
C03 C02 N01 Zr01 164.0(4)
C16 C15 N01 C02 -105.0(6)
C20 C15 N01 C02 77.7(6)
Zr01 C15 N01 C02 166.3(6)
C16 C15 N01 Zr01 88.7(5)
C20 C15 N01 Zr01 -88.6(4)
C05 C06 N02 C24 -155.2(5)
C07 C06 N02 C24 26.0(7)
C05 C06 N02 Zr01 19.7(7)
C07 C06 N02 Zr01 -159.1(4)
C25 C24 N02 C06 -98.6(6)
C29 C24 N02 C06 81.4(6)
C25 C24 N02 Zr01 86.0(5)
C29 C24 N02 Zr01 -94.0(5)
C02 C01 P01 C05 97.0(5)
S01 C01 P01 C05 -71.2(5)
C02 C01 P01 C09 -145.4(4)
S01 C01 P01 C09 46.4(5)
C02 C01 P01 Zr01 -0.4(4)
S01 C01 P01 Zr01 -168.6(4)
C06 C05 P01 C01 -112.5(4)
S02 C05 P01 C01 65.7(4)
C06 C05 P01 C09 129.1(4)
S02 C05 P01 C09 -52.7(4)
C06 C05 P01 Zr01 -12.0(4)
S02 C05 P01 Zr01 166.2(3)
C14 C09 P01 C01 17.9(5)
C10 C09 P01 C01 -165.8(5)
C14 C09 P01 C05 135.5(5)
C10 C09 P01 C05 -48.2(5)
C14 C09 P01 Zr01 -108.0(5)
C10 C09 P01 Zr01 68.3(6)
C03 C04 S01 C01 -0.8(5)
C02 C01 S01 C04 1.0(4)
P01 C01 S01 C04 169.6(4)
C07 C08 S02 C05 0.4(5)
C06 C05 S02 C08 -0.8(4)
P01 C05 S02 C08 -179.1(4)
C02 N01 Zr01 N02 -48.4(5)
C15 N01 Zr01 N02 114.7(3)
C02 N01 Zr01 I02 85.1(5)
C15 N01 Zr01 I02 -111.8(3)
C02 N01 Zr01 I01 -167.8(4)
C15 N01 Zr01 I01 -4.6(3)
C02 N01 Zr01 C15 -163.1(7)
C02 N01 Zr01 P01 10.2(4)
C15 N01 Zr01 P01 173.4(3)
C06 N02 Zr01 N01 36.8(4)
C24 N02 Zr01 N01 -148.4(3)
C06 N02 Zr01 I02 -97.8(4)
C24 N02 Zr01 I02 77.0(3)
C06 N02 Zr01 I01 160.3(4)
C24 N02 Zr01 I01 -24.9(3)
C06 N02 Zr01 C15 70.1(4)
C24 N02 Zr01 C15 -115.2(3)
C06 N02 Zr01 P01 -20.0(4)
C24 N02 Zr01 P01 154.8(3)
C16 C15 Zr01 N01 -113.3(5)
C20 C15 Zr01 N01 111.9(5)
C16 C15 Zr01 N02 163.9(3)
C20 C15 Zr01 N02 29.1(4)
N01 C15 Zr01 N02 -82.8(4)
C16 C15 Zr01 I02 -29.4(4)
C20 C15 Zr01 I02 -164.2(3)
N01 C15 Zr01 I02 83.9(3)
C16 C15 Zr01 I01 62.4(4)
C20 C15 Zr01 I01 -72.5(3)
N01 C15 Zr01 I01 175.7(3)
C16 C15 Zr01 P01 -119.6(4)
C20 C15 Zr01 P01 105.5(3)
N01 C15 Zr01 P01 -6.3(3)
C01 P01 Zr01 N01 -3.9(2)
C05 P01 Zr01 N01 -113.0(2)
C09 P01 Zr01 N01 125.5(3)
C01 P01 Zr01 N02 123.5(2)
C05 P01 Zr01 N02 14.36(19)
C09 P01 Zr01 N02 -107.1(3)
C01 P01 Zr01 I02 -121.95(19)
C05 P01 Zr01 I02 128.90(16)
C09 P01 Zr01 I02 7.4(3)
C01 P01 Zr01 I01 130.6(8)
C05 P01 Zr01 I01 21.4(8)
C09 P01 Zr01 I01 -100.0(8)
C01 P01 Zr01 C15 -0.5(2)
C05 P01 Zr01 C15 -109.7(2)
C09 P01 Zr01 C15 128.8(3)
